data_4125858
loop_
_publ_author_name
'Giffin, Kaitie A.'
'Pua, Lorraine A.'
'Piotrkowski, Sarah'
'Gabidullin, Bulat M.'
'Korobkov, Ilia'
'Hughes, Russell P.'
'Baker, R. Tom'

_publ_section_title
;
 Generation of Hydrofluoronickelacycles from Trifluoroethylene and Ni(0):
 Ligand Effects on Regio-/Stereoselectivity and Reactivity.
;
_journal_issue 11
_journal_name_full 'Journal of the American Chemical Society'
_journal_page_first 4075
_journal_page_last 4086
_journal_paper_doi 10.1021/jacs.6b12607
_journal_volume 139
_journal_year 2017
_chemical_formula_sum 'C34 H30 F12 Ni2 P2'
_chemical_formula_weight 845.94
_space_group_crystal_system triclinic
_space_group_IT_number 2
_space_group_name_Hall '-P 1'
_space_group_name_H-M_alt 'P -1'
_symmetry_space_group_name_Hall '-P 1'
_symmetry_space_group_name_H-M 'P -1'
_atom_sites_solution_hydrogens geom
_audit_creation_method SHELXL-2014/7
_cell_angle_alpha 68.965(4)
_cell_angle_beta 79.160(4)
_cell_angle_gamma 81.812(4)
_cell_formula_units_Z 1
_cell_length_a 6.8201(5)
_cell_length_b 10.8988(7)
_cell_length_c 12.5246(8)
_cell_measurement_reflns_used 1338
_cell_measurement_temperature 200(2)
_cell_measurement_theta_max 21.62
_cell_measurement_theta_min 3.05
_cell_volume 850.57(10)
_computing_cell_refinement 'APEX II, Bruker (2009)'
_computing_data_collection 'APEX II, Bruker (2009)'
_computing_data_reduction 'XPREP, Bruker (2009)'
_computing_molecular_graphics 'Mercury (Macrae et al., 2008)'
_computing_publication_material 'CIFTAB (Sheldrick, 1997)'
_computing_structure_refinement 'SHELXL-2014/7 (Sheldrick, 2014)'
_computing_structure_solution 'SHELXS-03 (Sheldrick, 2003)'
_diffrn_ambient_temperature 200(2)
_diffrn_measured_fraction_theta_full 0.995
_diffrn_measured_fraction_theta_max 0.994
_diffrn_measurement_device_type 'Bruker APEX-II CCD'
_diffrn_measurement_method '\f and \w scans'
_diffrn_radiation_type MoK\a
_diffrn_radiation_wavelength 0.71073
_diffrn_reflns_av_R_equivalents 0.0471
_diffrn_reflns_av_unetI/netI 0.1176
_diffrn_reflns_Laue_measured_fraction_full 0.995
_diffrn_reflns_Laue_measured_fraction_max 0.994
_diffrn_reflns_limit_h_max 8
_diffrn_reflns_limit_h_min -7
_diffrn_reflns_limit_k_max 13
_diffrn_reflns_limit_k_min -10
_diffrn_reflns_limit_l_max 15
_diffrn_reflns_limit_l_min -15
_diffrn_reflns_number 6122
_diffrn_reflns_point_group_measured_fraction_full 0.995
_diffrn_reflns_point_group_measured_fraction_max 0.994
_diffrn_reflns_theta_full 25.242
_diffrn_reflns_theta_max 25.999
_diffrn_reflns_theta_min 1.761
_exptl_absorpt_coefficient_mu 1.292
_exptl_absorpt_correction_T_max 0.7457
_exptl_absorpt_correction_T_min 0.6455
_exptl_absorpt_correction_type multi-scan
_exptl_absorpt_process_details 'SADABS, Bruker (2003)'
_exptl_crystal_colour orange
_exptl_crystal_density_diffrn 1.652
_exptl_crystal_description plate
_exptl_crystal_F_000 428
_exptl_crystal_size_max 0.216
_exptl_crystal_size_mid 0.120
_exptl_crystal_size_min 0.099
_refine_diff_density_max 0.455
_refine_diff_density_min -0.424
_refine_diff_density_rms 0.092
_refine_ls_extinction_method none
_refine_ls_goodness_of_fit_ref 1.000
_refine_ls_hydrogen_treatment constr
_refine_ls_matrix_type full
_refine_ls_number_parameters 227
_refine_ls_number_reflns 3315
_refine_ls_number_restraints 0
_refine_ls_restrained_S_all 1.000
_refine_ls_R_factor_all 0.1267
_refine_ls_R_factor_gt 0.0527
_refine_ls_shift/su_max 0.000
_refine_ls_shift/su_mean 0.000
_refine_ls_structure_factor_coef Fsqd
_refine_ls_weighting_details 'w=1/[\s^2^(Fo^2^)+(0.0332P)^2^+0.0306P] where P=(Fo^2^+2Fc^2^)/3'
_refine_ls_weighting_scheme calc
_refine_ls_wR_factor_gt 0.0818
_refine_ls_wR_factor_ref 0.1017
_reflns_Friedel_coverage 0.000
_reflns_number_gt 1881
_reflns_number_total 3315
_reflns_threshold_expression 'I > 2\s(I)'
_cod_data_source_file ja6b12607_si_011.cif
_cod_data_source_block shelx
_cod_depositor_comments 'Adding full bibliography for 4125858--4125859.cif.'
_cod_database_code 4125858
_shelx_shelxl_version_number 2014/7
_shelx_space_group_comment
;
The symmetry employed for this shelxl refinement is uniquely defined
by the following loop, which should always be used as a source of
symmetry information in preference to the above space-group names.
They are only intended as comments.
;
_shelx_estimated_absorpt_t_min 0.768
_shelx_estimated_absorpt_t_max 0.883

loop_
_space_group_symop_operation_xyz
'x, y, z'
'-x, -y, -z'

loop_
_atom_site_label
_atom_site_type_symbol
_atom_site_fract_x
_atom_site_fract_y
_atom_site_fract_z
_atom_site_U_iso_or_equiv
_atom_site_adp_type
_atom_site_occupancy
_atom_site_site_symmetry_order
_atom_site_calc_flag
_atom_site_refinement_flags_posn
_atom_site_refinement_flags_adp
Ni1 Ni 0.59406(10) 0.42607(6) 0.60135(5) 0.0284(2) Uani 1 1 d . .
P1 P 0.56603(19) 0.42879(12) 0.77213(10) 0.0282(3) Uani 1 1 d . .
F1 F 0.6064(4) 0.4328(2) 0.4471(2) 0.0354(7) Uani 1 1 d . .
F2 F 0.8523(4) 0.2211(3) 0.7321(2) 0.0472(8) Uani 1 1 d . .
F3 F 0.7176(5) 0.0598(3) 0.6539(3) 0.0627(10) Uani 1 1 d . .
F4 F 1.1159(5) 0.0917(3) 0.5993(3) 0.0644(10) Uani 1 1 d . .
F5 F 1.0596(5) 0.1693(3) 0.4226(3) 0.0674(10) Uani 1 1 d . .
F6 F 1.1476(4) 0.3436(3) 0.5738(3) 0.0609(9) Uani 1 1 d . .
C1 C 0.7933(7) 0.2880(4) 0.6214(4) 0.0309(13) Uani 1 1 d . .
C2 C 0.7776(8) 0.1769(5) 0.5740(4) 0.0391(14) Uani 1 1 d . .
H2 H 0.6959 0.2091 0.5093 0.047 Uiso 1 1 calc R U
C3 C 0.9988(8) 0.1818(5) 0.5286(4) 0.0404(14) Uani 1 1 d . .
C4 C 0.9882(7) 0.3168(5) 0.5357(4) 0.0346(13) Uani 1 1 d . .
H4 H 0.9621 0.3862 0.4607 0.042 Uiso 1 1 calc R U
C5 C 0.4093(7) 0.5732(4) 0.7852(3) 0.0254(11) Uani 1 1 d . .
C6 C 0.4767(8) 0.6972(5) 0.7207(4) 0.0387(14) Uani 1 1 d . .
H6 H 0.6047 0.7036 0.6742 0.046 Uiso 1 1 calc R U
C7 C 0.3608(9) 0.8104(5) 0.7233(4) 0.0455(15) Uani 1 1 d . .
H7 H 0.4078 0.8943 0.6782 0.055 Uiso 1 1 calc R U
C8 C 0.1754(8) 0.8017(5) 0.7919(4) 0.0450(15) Uani 1 1 d . .
H8 H 0.0941 0.8793 0.7945 0.054 Uiso 1 1 calc R U
C9 C 0.1107(8) 0.6801(5) 0.8558(4) 0.0445(15) Uani 1 1 d . .
H9 H -0.0159 0.6738 0.9036 0.053 Uiso 1 1 calc R U
C10 C 0.2248(7) 0.5669(5) 0.8523(4) 0.0336(13) Uani 1 1 d . .
H10 H 0.1755 0.4834 0.8967 0.040 Uiso 1 1 calc R U
C11 C 0.4475(7) 0.2885(5) 0.8783(4) 0.0287(12) Uani 1 1 d . .
C12 C 0.4640(7) 0.2466(5) 0.9956(4) 0.0347(13) Uani 1 1 d . .
H12 H 0.5410 0.2929 1.0221 0.042 Uiso 1 1 calc R U
C13 C 0.3708(8) 0.1394(5) 1.0729(4) 0.0468(15) Uani 1 1 d . .
H13 H 0.3842 0.1112 1.1525 0.056 Uiso 1 1 calc R U
C14 C 0.2584(8) 0.0731(5) 1.0355(5) 0.0456(15) Uani 1 1 d . .
H14 H 0.1950 -0.0018 1.0894 0.055 Uiso 1 1 calc R U
C15 C 0.2358(8) 0.1132(5) 0.9213(5) 0.0506(16) Uani 1 1 d . .
H15 H 0.1558 0.0674 0.8960 0.061 Uiso 1 1 calc R U
C16 C 0.3302(8) 0.2202(5) 0.8437(4) 0.0424(14) Uani 1 1 d . .
H16 H 0.3147 0.2480 0.7645 0.051 Uiso 1 1 calc R U
C17 C 0.7895(7) 0.4414(5) 0.8239(4) 0.0408(14) Uani 1 1 d . .
H17A H 0.7534 0.4500 0.9005 0.061 Uiso 1 1 calc R U
H17B H 0.8560 0.5191 0.7701 0.061 Uiso 1 1 calc R U
H17C H 0.8805 0.3620 0.8290 0.061 Uiso 1 1 calc R U

loop_
_atom_site_aniso_label
_atom_site_aniso_U_11
_atom_site_aniso_U_22
_atom_site_aniso_U_33
_atom_site_aniso_U_23
_atom_site_aniso_U_13
_atom_site_aniso_U_12
Ni1 0.0355(4) 0.0292(4) 0.0182(3) -0.0080(3) -0.0045(3) 0.0046(3)
P1 0.0313(8) 0.0330(8) 0.0184(7) -0.0071(6) -0.0026(6) -0.0029(7)
F1 0.0448(19) 0.0411(18) 0.0220(15) -0.0157(13) -0.0109(13) 0.0127(15)
F2 0.065(2) 0.0446(19) 0.0231(16) -0.0068(14) -0.0100(14) 0.0178(16)
F3 0.077(2) 0.0337(18) 0.063(2) -0.0058(16) 0.0123(18) -0.0174(17)
F4 0.057(2) 0.048(2) 0.074(2) -0.0111(18) -0.0145(18) 0.0216(17)
F5 0.076(3) 0.074(2) 0.054(2) -0.0391(19) 0.0144(18) 0.0012(19)
F6 0.040(2) 0.067(2) 0.080(2) -0.027(2) -0.0153(18) -0.0040(17)
C1 0.042(3) 0.031(3) 0.011(2) 0.002(2) -0.006(2) 0.001(3)
C2 0.051(4) 0.027(3) 0.034(3) -0.005(3) -0.005(3) -0.002(3)
C3 0.046(4) 0.041(4) 0.027(3) -0.011(3) 0.000(3) 0.010(3)
C4 0.036(3) 0.029(3) 0.036(3) -0.007(2) -0.014(3) 0.005(3)
C5 0.031(3) 0.028(3) 0.017(2) -0.008(2) -0.003(2) -0.001(2)
C6 0.048(4) 0.034(3) 0.030(3) -0.009(2) 0.001(3) -0.007(3)
C7 0.067(4) 0.032(3) 0.036(3) -0.006(3) -0.008(3) -0.016(3)
C8 0.055(4) 0.038(3) 0.041(3) -0.013(3) -0.012(3) 0.007(3)
C9 0.039(4) 0.049(4) 0.041(3) -0.015(3) 0.003(3) -0.002(3)
C10 0.034(3) 0.031(3) 0.035(3) -0.012(2) -0.004(2) -0.001(3)
C11 0.030(3) 0.033(3) 0.023(3) -0.011(2) -0.002(2) 0.000(2)
C12 0.047(4) 0.032(3) 0.025(3) -0.009(2) -0.008(2) -0.003(3)
C13 0.053(4) 0.050(4) 0.025(3) 0.002(3) -0.005(3) -0.004(3)
C14 0.042(4) 0.034(3) 0.044(4) 0.001(3) 0.005(3) -0.003(3)
C15 0.044(4) 0.050(4) 0.060(4) -0.017(3) -0.004(3) -0.018(3)
C16 0.045(4) 0.049(4) 0.030(3) -0.010(3) -0.002(3) -0.005(3)
C17 0.043(3) 0.046(3) 0.035(3) -0.016(3) -0.006(3) -0.007(3)

loop_
_atom_type_symbol
_atom_type_description
_atom_type_scat_dispersion_real
_atom_type_scat_dispersion_imag
_atom_type_scat_source
C C 0.0033 0.0016 'International Tables Vol C Tables 4.2.6.8 and 6.1.1.4'
H H 0.0000 0.0000 'International Tables Vol C Tables 4.2.6.8 and 6.1.1.4'
F F 0.0171 0.0103 'International Tables Vol C Tables 4.2.6.8 and 6.1.1.4'
P P 0.1023 0.0942 'International Tables Vol C Tables 4.2.6.8 and 6.1.1.4'
Ni Ni 0.3393 1.1124 'International Tables Vol C Tables 4.2.6.8 and 6.1.1.4'

loop_
_geom_angle_atom_site_label_1
_geom_angle_atom_site_label_2
_geom_angle_atom_site_label_3
_geom_angle
_geom_angle_site_symmetry_1
_geom_angle_site_symmetry_3
C1 Ni1 F1 88.76(15) . .
C1 Ni1 F1 169.55(15) . 2_666
F1 Ni1 F1 80.80(11) . 2_666
C1 Ni1 P1 94.90(14) . .
F1 Ni1 P1 176.35(10) . .
F1 Ni1 P1 95.55(8) 2_666 .
C1 Ni1 Ni1 129.37(14) . 2_666
F1 Ni1 Ni1 40.61(8) . 2_666
F1 Ni1 Ni1 40.19(7) 2_666 2_666
P1 Ni1 Ni1 135.74(5) . 2_666
C11 P1 C17 106.7(2) . .
C11 P1 C5 106.1(2) . .
C17 P1 C5 102.3(2) . .
C11 P1 Ni1 112.44(17) . .
C17 P1 Ni1 118.10(16) . .
C5 P1 Ni1 110.20(15) . .
Ni1 F1 Ni1 99.20(11) . 2_666
F2 C1 C4 106.0(4) . .
F2 C1 C2 104.8(4) . .
C4 C1 C2 86.3(3) . .
F2 C1 Ni1 120.1(3) . .
C4 C1 Ni1 115.7(3) . .
C2 C1 Ni1 118.4(4) . .
F3 C2 C3 116.5(4) . .
F3 C2 C1 116.5(4) . .
C3 C2 C1 88.2(4) . .
F3 C2 H2 111.2 . .
C3 C2 H2 111.2 . .
C1 C2 H2 111.2 . .
F4 C3 F5 105.5(4) . .
F4 C3 C4 113.7(5) . .
F5 C3 C4 117.5(4) . .
F4 C3 C2 114.1(4) . .
F5 C3 C2 116.8(5) . .
C4 C3 C2 89.2(4) . .
F6 C4 C3 115.7(4) . .
F6 C4 C1 117.4(4) . .
C3 C4 C1 89.3(4) . .
F6 C4 H4 110.9 . .
C3 C4 H4 110.9 . .
C1 C4 H4 110.9 . .
C10 C5 C6 118.3(4) . .
C10 C5 P1 123.3(4) . .
C6 C5 P1 118.3(3) . .
C7 C6 C5 121.0(5) . .
C7 C6 H6 119.5 . .
C5 C6 H6 119.5 . .
C6 C7 C8 119.7(5) . .
C6 C7 H7 120.1 . .
C8 C7 H7 120.1 . .
C9 C8 C7 119.1(5) . .
C9 C8 H8 120.4 . .
C7 C8 H8 120.4 . .
C8 C9 C10 121.4(5) . .
C8 C9 H9 119.3 . .
C10 C9 H9 119.3 . .
C5 C10 C9 120.5(5) . .
C5 C10 H10 119.8 . .
C9 C10 H10 119.8 . .
C16 C11 C12 117.7(4) . .
C16 C11 P1 119.2(4) . .
C12 C11 P1 123.1(4) . .
C13 C12 C11 120.8(5) . .
C13 C12 H12 119.6 . .
C11 C12 H12 119.6 . .
C14 C13 C12 119.9(5) . .
C14 C13 H13 120.0 . .
C12 C13 H13 120.0 . .
C13 C14 C15 120.8(5) . .
C13 C14 H14 119.6 . .
C15 C14 H14 119.6 . .
C14 C15 C16 119.3(5) . .
C14 C15 H15 120.4 . .
C16 C15 H15 120.4 . .
C15 C16 C11 121.5(5) . .
C15 C16 H16 119.3 . .
C11 C16 H16 119.3 . .
P1 C17 H17A 109.5 . .
P1 C17 H17B 109.5 . .
H17A C17 H17B 109.5 . .
P1 C17 H17C 109.5 . .
H17A C17 H17C 109.5 . .
H17B C17 H17C 109.5 . .

loop_
_geom_bond_atom_site_label_1
_geom_bond_atom_site_label_2
_geom_bond_distance
_geom_bond_site_symmetry_2
Ni1 C1 1.857(5) .
Ni1 F1 1.893(2) .
Ni1 F1 1.910(2) 2_666
Ni1 P1 2.1219(14) .
Ni1 Ni1 2.8961(13) 2_666
P1 C11 1.802(5) .
P1 C17 1.805(5) .
P1 C5 1.813(5) .
F1 Ni1 1.910(2) 2_666
F2 C1 1.420(5) .
F3 C2 1.369(5) .
F4 C3 1.344(6) .
F5 C3 1.364(5) .
F6 C4 1.371(5) .
C1 C4 1.535(6) .
C1 C2 1.552(6) .
C2 C3 1.510(7) .
C2 H2 1.0000 .
C3 C4 1.497(7) .
C4 H4 1.0000 .
C5 C10 1.371(6) .
C5 C6 1.394(6) .
C6 C7 1.375(7) .
C6 H6 0.9500 .
C7 C8 1.383(7) .
C7 H7 0.9500 .
C8 C9 1.365(6) .
C8 H8 0.9500 .
C9 C10 1.372(6) .
C9 H9 0.9500 .
C10 H10 0.9500 .
C11 C16 1.383(7) .
C11 C12 1.394(6) .
C12 C13 1.369(6) .
C12 H12 0.9500 .
C13 C14 1.366(7) .
C13 H13 0.9500 .
C14 C15 1.370(7) .
C14 H14 0.9500 .
C15 C16 1.373(6) .
C15 H15 0.9500 .
C16 H16 0.9500 .
C17 H17A 0.9800 .
C17 H17B 0.9800 .
C17 H17C 0.9800 .

loop_
_geom_hbond_atom_site_label_D
_geom_hbond_atom_site_label_H
_geom_hbond_atom_site_label_A
_geom_hbond_distance_DH
_geom_hbond_distance_HA
_geom_hbond_distance_DA
_geom_hbond_angle_DHA
C2 H2 F1 1.00 2.30 2.873(5) 114.9
C4 H4 F1 1.00 2.43 2.958(6) 112.2
C17 H17C F2 0.98 2.32 2.962(6) 122.3

loop_
_geom_torsion_atom_site_label_1
_geom_torsion_atom_site_label_2
_geom_torsion_atom_site_label_3
_geom_torsion_atom_site_label_4
_geom_torsion
_geom_torsion_site_symmetry_1
_geom_torsion_site_symmetry_4
C1 Ni1 F1 Ni1 179.88(18) . 2_666
F1 Ni1 F1 Ni1 -0.001(2) 2_666 2_666
F1 Ni1 C1 F2 -174.5(4) . .
F1 Ni1 C1 F2 -173.8(7) 2_666 .
P1 Ni1 C1 F2 5.6(4) . .
Ni1 Ni1 C1 F2 -174.4(3) 2_666 .
F1 Ni1 C1 C4 56.3(4) . .
F1 Ni1 C1 C4 57.0(11) 2_666 .
P1 Ni1 C1 C4 -123.6(3) . .
Ni1 Ni1 C1 C4 56.4(4) 2_666 .
F1 Ni1 C1 C2 -44.0(3) . .
F1 Ni1 C1 C2 -43.4(11) 2_666 .
P1 Ni1 C1 C2 136.0(3) . .
Ni1 Ni1 C1 C2 -43.9(4) 2_666 .
F2 C1 C2 F3 32.7(6) . .
C4 C1 C2 F3 138.3(4) . .
Ni1 C1 C2 F3 -104.4(4) . .
F2 C1 C2 C3 -86.3(4) . .
C4 C1 C2 C3 19.3(4) . .
Ni1 C1 C2 C3 136.6(3) . .
F3 C2 C3 F4 -22.9(7) . .
C1 C2 C3 F4 96.0(5) . .
F3 C2 C3 F5 100.7(5) . .
C1 C2 C3 F5 -140.4(4) . .
F3 C2 C3 C4 -138.7(4) . .
C1 C2 C3 C4 -19.8(4) . .
F4 C3 C4 F6 24.3(6) . .
F5 C3 C4 F6 -99.6(5) . .
C2 C3 C4 F6 140.4(4) . .
F4 C3 C4 C1 -96.1(4) . .
F5 C3 C4 C1 140.0(5) . .
C2 C3 C4 C1 20.0(4) . .
F2 C1 C4 F6 -34.0(5) . .
C2 C1 C4 F6 -138.4(4) . .
Ni1 C1 C4 F6 101.7(4) . .
F2 C1 C4 C3 84.9(4) . .
C2 C1 C4 C3 -19.5(4) . .
Ni1 C1 C4 C3 -139.4(4) . .
C11 P1 C5 C10 -8.7(5) . .
C17 P1 C5 C10 -120.4(4) . .
Ni1 P1 C5 C10 113.2(4) . .
C11 P1 C5 C6 173.6(4) . .
C17 P1 C5 C6 62.0(4) . .
Ni1 P1 C5 C6 -64.5(4) . .
C10 C5 C6 C7 -0.5(7) . .
P1 C5 C6 C7 177.3(4) . .
C5 C6 C7 C8 0.8(8) . .
C6 C7 C8 C9 -0.1(8) . .
C7 C8 C9 C10 -0.7(8) . .
C6 C5 C10 C9 -0.3(7) . .
P1 C5 C10 C9 -178.0(4) . .
C8 C9 C10 C5 0.9(8) . .
C17 P1 C11 C16 -152.1(4) . .
C5 P1 C11 C16 99.4(4) . .
Ni1 P1 C11 C16 -21.1(4) . .
C17 P1 C11 C12 29.4(5) . .
C5 P1 C11 C12 -79.0(4) . .
Ni1 P1 C11 C12 160.5(3) . .
C16 C11 C12 C13 1.5(7) . .
P1 C11 C12 C13 179.9(4) . .
C11 C12 C13 C14 -0.6(8) . .
C12 C13 C14 C15 -0.6(8) . .
C13 C14 C15 C16 1.0(8) . .
C14 C15 C16 C11 -0.1(8) . .
C12 C11 C16 C15 -1.1(8) . .
P1 C11 C16 C15 -179.6(4) . .
